data_7715373
loop_
_publ_author_name
'Wei, Biao'
'Wang, Chaoqun'
'Miao, Hui'
'Qin, Zhibiao'
'Huang, Mengna'
'Xu, Yan'
'Xue, Wenhui'
'Yang, Shucheng'
'Liu, Chenxu'
'Bai, Cuibing'
'Chen, Zheng'

_publ_section_title
;
 Novel bidentate <i>N</i>-coordinated alkylaluminum complexes: synthesis,
 characterization, and efficient catalysis for hydrophosphonylation.
;
_journal_issue 9
_journal_name_full 'Dalton transactions (Cambridge, England : 2003)'
_journal_page_first 4185
_journal_page_last 4193
_journal_paper_doi 10.1039/d3dt04087a
_journal_volume 53
_journal_year 2024
_chemical_formula_moiety 'C21 H19 Al N2'
_chemical_formula_sum 'C21 H19 Al N2'
_chemical_formula_weight 326.36
_space_group_crystal_system monoclinic
_space_group_IT_number 14
_space_group_name_Hall '-P 2yn'
_space_group_name_H-M_alt 'P 1 21/n 1'
_atom_sites_solution_hydrogens geom
_atom_sites_solution_primary iterative
_audit_creation_date 2023-11-14
_audit_creation_method
;
Olex2 1.5-alpha
(compiled 2022.04.07 svn.rca3783a0 for OlexSys, GUI svn.r6498)
;
_audit_update_record
;
2023-12-01 deposited with the CCDC.	2024-01-23 downloaded from the CCDC.
;
_cell_angle_alpha 90
_cell_angle_beta 94.684(5)
_cell_angle_gamma 90
_cell_formula_units_Z 4
_cell_length_a 12.9752(7)
_cell_length_b 7.9387(4)
_cell_length_c 17.5169(9)
_cell_measurement_reflns_used 4151
_cell_measurement_temperature 293(2)
_cell_measurement_theta_max 28.4130
_cell_measurement_theta_min 2.3300
_cell_volume 1798.32(16)
_computing_cell_refinement 'CrysAlisPro 1.171.40.84a (Rigaku OD, 2020)'
_computing_data_collection 'CrysAlisPro 1.171.40.84a (Rigaku OD, 2020)'
_computing_data_reduction 'CrysAlisPro 1.171.40.84a (Rigaku OD, 2020)'
_computing_molecular_graphics 'Olex2 1.5-alpha (Dolomanov et al., 2009)'
_computing_publication_material 'Olex2 1.5-alpha (Dolomanov et al., 2009)'
_computing_structure_refinement 'SHELXL 2018/3 (Sheldrick, 2015)'
_computing_structure_solution 'olex2.solve 1.5-alpha (Bourhis et al., 2015)'
_diffrn_ambient_temperature 293(2)
_diffrn_detector 'Hybrid Pixel Array Detector'
_diffrn_detector_area_resol_mean 10.0000
_diffrn_detector_type HyPix
_diffrn_measured_fraction_theta_full 1.000
_diffrn_measured_fraction_theta_max 0.864
_diffrn_measurement_details
;
List of Runs (angles in degrees, time in seconds):

  # Type    Start    End  Width  t~exp~   \w     \q     \k     \f   Frames
#--------------------------------------------------------------------------
  1  \w    -49.00  58.00   0.50    7.08    --  -23.24   3.00  20.00  214
  2  \w    -17.00  21.00   0.50    7.08    --  -23.24 -99.00  30.00   76
  3  \w    -15.00  12.00   0.50    7.08    --  -23.24 -99.00 -60.00   54
  4  \w   -124.00 -46.00   0.50    7.08    --  -23.24  -3.00-157.00  156
  5  \w     59.00 107.00   0.50    7.08    --   24.18 178.00-180.00   96
  6  \w     63.00  98.00   0.50    7.08    --   24.18 178.00 -90.00   70
;
_diffrn_measurement_device 'four-circle diffractometer'
_diffrn_measurement_device_type 'XtaLAB Synergy, Single source at offset/far, HyPix'
_diffrn_measurement_method '\w scans'
_diffrn_orient_matrix_type 'CrysAlisPro convention (1999,Acta A55,543-557)'
_diffrn_orient_matrix_UB_11 0.0244710000
_diffrn_orient_matrix_UB_12 0.0013416000
_diffrn_orient_matrix_UB_13 -0.0347862000
_diffrn_orient_matrix_UB_21 0.0490918000
_diffrn_orient_matrix_UB_22 -0.0034420000
_diffrn_orient_matrix_UB_23 0.0209787000
_diffrn_orient_matrix_UB_31 -0.0015299000
_diffrn_orient_matrix_UB_32 -0.0891914000
_diffrn_orient_matrix_UB_33 -0.0013033000
_diffrn_radiation_monochromator mirror
_diffrn_radiation_probe x-ray
_diffrn_radiation_type 'Mo K\a'
_diffrn_radiation_wavelength 0.71073
_diffrn_reflns_av_R_equivalents 0.0274
_diffrn_reflns_av_unetI/netI 0.0379
_diffrn_reflns_Laue_measured_fraction_full 1.000
_diffrn_reflns_Laue_measured_fraction_max 0.864
_diffrn_reflns_limit_h_max 17
_diffrn_reflns_limit_h_min -14
_diffrn_reflns_limit_k_max 10
_diffrn_reflns_limit_k_min -10
_diffrn_reflns_limit_l_max 22
_diffrn_reflns_limit_l_min -22
_diffrn_reflns_number 10961
_diffrn_reflns_point_group_measured_fraction_full 1.000
_diffrn_reflns_point_group_measured_fraction_max 0.864
_diffrn_reflns_theta_full 25.242
_diffrn_reflns_theta_max 29.639
_diffrn_reflns_theta_min 2.035
_diffrn_source 'micro-focus sealed X-ray tube'
_diffrn_source_type 'PhotonJet (Mo) X-ray Source'
_exptl_absorpt_coefficient_mu 0.116
_exptl_absorpt_correction_T_max 1.00000
_exptl_absorpt_correction_T_min 0.41607
_exptl_absorpt_correction_type multi-scan
_exptl_absorpt_process_details
;
CrysAlisPro 1.171.40.84a (Rigaku Oxford Diffraction, 2020)
Empirical absorption correction using spherical harmonics,
implemented in SCALE3 ABSPACK scaling algorithm.
;
_exptl_crystal_colour colourless
_exptl_crystal_colour_primary colourless
_exptl_crystal_density_diffrn 1.205
_exptl_crystal_description block
_exptl_crystal_F_000 688
_exptl_crystal_size_max 0.13
_exptl_crystal_size_mid 0.12
_exptl_crystal_size_min 0.1
_refine_diff_density_max 0.212
_refine_diff_density_min -0.312
_refine_diff_density_rms 0.042
_refine_ls_extinction_method none
_refine_ls_goodness_of_fit_ref 1.074
_refine_ls_hydrogen_treatment constr
_refine_ls_matrix_type full
_refine_ls_number_parameters 219
_refine_ls_number_reflns 4378
_refine_ls_number_restraints 0
_refine_ls_restrained_S_all 1.074
_refine_ls_R_factor_all 0.0753
_refine_ls_R_factor_gt 0.0479
_refine_ls_shift/su_max 1.543
_refine_ls_shift/su_mean 0.041
_refine_ls_structure_factor_coef Fsqd
_refine_ls_weighting_details 'w=1/[\s^2^(Fo^2^)+(0.0769P)^2^+0.0432P] where P=(Fo^2^+2Fc^2^)/3'
_refine_ls_weighting_scheme calc
_refine_ls_wR_factor_gt 0.1312
_refine_ls_wR_factor_ref 0.1464
_reflns_Friedel_coverage 0.000
_reflns_number_gt 2924
_reflns_number_total 4378
_reflns_threshold_expression 'I > 2\s(I)'
_cod_data_source_file d3dt04087a2.cif
_cod_data_source_block exp_276
_cod_database_code 7715373
_shelx_shelxl_version_number 2018/3
_chemical_oxdiff_formula CHNAl
_shelx_space_group_comment
;
The symmetry employed for this shelxl refinement is uniquely defined
by the following loop, which should always be used as a source of
symmetry information in preference to the above space-group names.
They are only intended as comments.
;
_shelx_estimated_absorpt_t_max 0.988
_shelx_estimated_absorpt_t_min 0.985
_olex2_refinement_description
;
1.a Aromatic/amide H refined with riding coordinates:
 C6(H6), C4(H4), C3(H3), C18(H18), C9(H9), C15(H15), C12(H12), C2(H2), C1(H1),
 C16(H16), C17(H17), C10(H10), C11(H11)
1.b Idealised Me refined as rotating group:
 C20(H20A,H20B,H20C), C21(H21A,H21B,H21C)
;
_smtbx_masks_void_probe_radius 1.2
_smtbx_masks_void_truncation_radius 1.2
_olex2_submission_special_instructions 'No special instructions were received'
_oxdiff_exptl_absorpt_empirical_details
;
Empirical correction (ABSPACK) includes:
- Absorption correction using spherical harmonics
- Frame scaling
;
_oxdiff_exptl_absorpt_empirical_full_max 2.167
_oxdiff_exptl_absorpt_empirical_full_min 0.530

loop_
_space_group_symop_operation_xyz
'x, y, z'
'-x+1/2, y+1/2, -z+1/2'
'-x, -y, -z'
'x-1/2, -y-1/2, z-1/2'

loop_
_atom_site_label
_atom_site_type_symbol
_atom_site_fract_x
_atom_site_fract_y
_atom_site_fract_z
_atom_site_U_iso_or_equiv
_atom_site_adp_type
_atom_site_occupancy
_atom_site_site_symmetry_order
_atom_site_calc_flag
_atom_site_refinement_flags_posn
_atom_site_refinement_flags_adp
_atom_site_refinement_flags_occupancy
_atom_site_disorder_assembly
_atom_site_disorder_group
Al1 Al 0.25370(4) 0.75952(7) 0.43810(3) 0.05349(18) Uani 1 1 d . . . . .
N2 N 0.38334(10) 0.69880(15) 0.49631(7) 0.0450(3) Uani 1 1 d . . . . .
N1 N 0.37340(12) 0.86610(17) 0.39546(8) 0.0547(4) Uani 1 1 d . . . . .
C5 C 0.44057(13) 0.79691(18) 0.44986(9) 0.0450(4) Uani 1 1 d . . . . .
C6 C 0.42929(12) 0.63268(17) 0.56250(9) 0.0446(4) Uani 1 1 d . . . . .
H6 H 0.498835 0.658983 0.573110 0.053 Uiso 1 1 calc R U . . .
C7 C 0.38717(12) 0.53379(18) 0.61488(9) 0.0448(4) Uani 1 1 d . . . . .
C8 C 0.44574(13) 0.47814(19) 0.68617(9) 0.0486(4) Uani 1 1 d . . . . .
C19 C 0.28398(13) 0.45785(18) 0.61622(9) 0.0481(4) Uani 1 1 d . . . . .
C4 C 0.54642(13) 0.83002(19) 0.45159(10) 0.0492(4) Uani 1 1 d . . . . .
H4 H 0.592592 0.784266 0.489407 0.059 Uiso 1 1 calc R U . . .
C14 C 0.28104(14) 0.36575(18) 0.68533(10) 0.0517(4) Uani 1 1 d . . . . .
C13 C 0.38117(15) 0.37737(19) 0.72829(10) 0.0528(4) Uani 1 1 d . . . . .
C3 C 0.58007(16) 0.9327(2) 0.39540(11) 0.0618(5) Uani 1 1 d . . . . .
H3 H 0.650145 0.957243 0.395310 0.074 Uiso 1 1 calc R U . . .
C18 C 0.19812(15) 0.4552(2) 0.56403(12) 0.0605(5) Uani 1 1 d . . . . .
H18 H 0.198954 0.513685 0.518071 0.073 Uiso 1 1 calc R U . . .
C9 C 0.54736(15) 0.5065(2) 0.71479(11) 0.0613(5) Uani 1 1 d . . . . .
H9 H 0.590703 0.573974 0.688070 0.074 Uiso 1 1 calc R U . . .
C15 C 0.19241(17) 0.2777(2) 0.70077(13) 0.0671(5) Uani 1 1 d . . . . .
H15 H 0.190309 0.218797 0.746505 0.081 Uiso 1 1 calc R U . . .
C12 C 0.41863(19) 0.3057(2) 0.79734(11) 0.0678(5) Uani 1 1 d . . . . .
H12 H 0.375970 0.239013 0.824975 0.081 Uiso 1 1 calc R U . . .
C2 C 0.51120(18) 1.0000(2) 0.33905(12) 0.0702(6) Uani 1 1 d . . . . .
H2 H 0.534437 1.068189 0.300856 0.084 Uiso 1 1 calc R U . . .
C1 C 0.40876(18) 0.9643(2) 0.34060(11) 0.0690(5) Uani 1 1 d . . . . .
H1 H 0.362034 1.008929 0.302840 0.083 Uiso 1 1 calc R U . . .
C16 C 0.10828(18) 0.2784(2) 0.64822(14) 0.0746(6) Uani 1 1 d . . . . .
H16 H 0.048974 0.219553 0.658463 0.090 Uiso 1 1 calc R U . . .
C17 C 0.11067(16) 0.3655(2) 0.58012(13) 0.0718(6) Uani 1 1 d . . . . .
H17 H 0.053177 0.364099 0.544750 0.086 Uiso 1 1 calc R U . . .
C10 C 0.58332(18) 0.4328(3) 0.78384(12) 0.0738(6) Uani 1 1 d . . . . .
H10 H 0.651493 0.450313 0.802898 0.089 Uiso 1 1 calc R U . . .
C11 C 0.5198(2) 0.3346(3) 0.82445(12) 0.0787(6) Uani 1 1 d . . . . .
H11 H 0.545389 0.287047 0.870699 0.094 Uiso 1 1 calc R U . . .
C20 C 0.16693(17) 0.9128(3) 0.49079(12) 0.0769(6) Uani 1 1 d . . . . .
H20A H 0.163665 0.876187 0.542764 0.115 Uiso 1 1 calc R U . . .
H20B H 0.098584 0.913796 0.465272 0.115 Uiso 1 1 calc R U . . .
H20C H 0.195655 1.024210 0.490374 0.115 Uiso 1 1 calc R U . . .
C21 C 0.19285(17) 0.5976(3) 0.36389(12) 0.0819(7) Uani 1 1 d . . . . .
H21A H 0.193587 0.643387 0.313209 0.123 Uiso 1 1 calc R U . . .
H21B H 0.122824 0.574700 0.374588 0.123 Uiso 1 1 calc R U . . .
H21C H 0.232155 0.495083 0.367322 0.123 Uiso 1 1 calc R U . . .

loop_
_atom_site_aniso_label
_atom_site_aniso_U_11
_atom_site_aniso_U_22
_atom_site_aniso_U_33
_atom_site_aniso_U_23
_atom_site_aniso_U_13
_atom_site_aniso_U_12
Al1 0.0527(3) 0.0641(3) 0.0436(3) -0.0012(2) 0.0037(2) -0.0048(2)
N2 0.0489(8) 0.0453(7) 0.0417(7) -0.0014(5) 0.0090(6) -0.0064(5)
N1 0.0653(9) 0.0585(8) 0.0410(7) 0.0024(6) 0.0081(7) -0.0088(7)
C5 0.0560(10) 0.0397(7) 0.0406(8) -0.0080(6) 0.0125(7) -0.0071(6)
C6 0.0477(9) 0.0411(8) 0.0456(9) -0.0048(6) 0.0082(7) -0.0001(6)
C7 0.0494(9) 0.0395(8) 0.0467(9) -0.0017(6) 0.0115(7) 0.0004(6)
C8 0.0565(10) 0.0425(8) 0.0476(9) -0.0044(6) 0.0099(8) 0.0072(7)
C19 0.0535(10) 0.0387(8) 0.0539(10) -0.0014(6) 0.0162(8) 0.0019(6)
C4 0.0550(10) 0.0447(8) 0.0494(9) -0.0099(7) 0.0137(7) -0.0051(7)
C14 0.0653(11) 0.0376(8) 0.0552(10) -0.0010(7) 0.0232(9) 0.0023(7)
C13 0.0705(12) 0.0412(8) 0.0487(9) -0.0011(7) 0.0173(8) 0.0077(7)
C3 0.0709(12) 0.0504(9) 0.0683(12) -0.0171(8) 0.0321(10) -0.0166(8)
C18 0.0579(11) 0.0535(10) 0.0706(12) 0.0080(8) 0.0076(9) -0.0077(8)
C9 0.0631(12) 0.0659(11) 0.0553(11) -0.0006(8) 0.0065(9) 0.0061(8)
C15 0.0787(14) 0.0548(10) 0.0721(13) 0.0060(9) 0.0323(11) -0.0050(9)
C12 0.0985(17) 0.0576(10) 0.0491(11) 0.0044(8) 0.0169(11) 0.0081(10)
C2 0.0972(16) 0.0592(11) 0.0585(12) 0.0019(9) 0.0322(11) -0.0180(10)
C1 0.0887(15) 0.0700(12) 0.0494(10) 0.0105(9) 0.0122(10) -0.0087(10)
C16 0.0730(14) 0.0620(11) 0.0932(16) 0.0026(11) 0.0337(13) -0.0154(9)
C17 0.0582(12) 0.0687(12) 0.0889(15) 0.0014(11) 0.0096(11) -0.0125(9)
C10 0.0751(14) 0.0857(14) 0.0590(12) -0.0045(10) -0.0033(10) 0.0186(11)
C11 0.1084(19) 0.0771(14) 0.0495(11) 0.0058(10) 0.0003(12) 0.0219(12)
C20 0.0760(14) 0.0873(14) 0.0671(13) -0.0016(11) 0.0037(11) 0.0184(11)
C21 0.0722(14) 0.1078(17) 0.0658(13) -0.0266(12) 0.0058(11) -0.0179(12)

loop_
_atom_type_symbol
_atom_type_description
_atom_type_scat_dispersion_real
_atom_type_scat_dispersion_imag
_atom_type_scat_source
C C 0.0033 0.0016 'International Tables Vol C Tables 4.2.6.8 and 6.1.1.4'
H H 0.0000 0.0000 'International Tables Vol C Tables 4.2.6.8 and 6.1.1.4'
Al Al 0.0645 0.0514 'International Tables Vol C Tables 4.2.6.8 and 6.1.1.4'
N N 0.0061 0.0033 'International Tables Vol C Tables 4.2.6.8 and 6.1.1.4'

loop_
_geom_angle_atom_site_label_1
_geom_angle_atom_site_label_2
_geom_angle_atom_site_label_3
_geom_angle
_geom_angle_site_symmetry_1
_geom_angle_site_symmetry_3
_geom_angle_publ_flag
N2 Al1 N1 68.41(6) . . ?
N2 Al1 C5 34.65(5) . . ?
N1 Al1 C5 33.76(6) . . ?
C20 Al1 N2 114.47(8) . . ?
C20 Al1 N1 114.65(9) . . ?
C20 Al1 C5 119.70(8) . . ?
C20 Al1 C21 120.75(11) . . ?
C21 Al1 N2 118.03(9) . . ?
C21 Al1 N1 108.64(8) . . ?
C21 Al1 C5 118.90(8) . . ?
C5 N2 Al1 91.99(10) . . ?
C6 N2 Al1 146.68(11) . . ?
C6 N2 C5 119.82(14) . . ?
C5 N1 Al1 92.35(10) . . ?
C1 N1 Al1 147.65(15) . . ?
C1 N1 C5 119.99(16) . . ?
N2 C5 Al1 53.36(8) . . ?
N2 C5 C4 131.81(16) . . ?
N1 C5 Al1 53.89(8) . . ?
N1 C5 N2 107.24(14) . . ?
N1 C5 C4 120.95(15) . . ?
C4 C5 Al1 174.75(13) . . ?
N2 C6 H6 115.6 . . ?
C7 C6 N2 128.70(15) . . ?
C7 C6 H6 115.7 . . ?
C6 C7 C8 122.53(15) . . ?
C6 C7 C19 131.77(15) . . ?
C19 C7 C8 105.69(13) . . ?
C13 C8 C7 109.01(15) . . ?
C9 C8 C7 131.63(16) . . ?
C9 C8 C13 119.35(16) . . ?
C14 C19 C7 108.26(15) . . ?
C18 C19 C7 132.94(15) . . ?
C18 C19 C14 118.73(16) . . ?
C5 C4 H4 121.1 . . ?
C3 C4 C5 117.71(17) . . ?
C3 C4 H4 121.2 . . ?
C19 C14 C13 108.96(14) . . ?
C15 C14 C19 120.37(18) . . ?
C15 C14 C13 130.61(17) . . ?
C8 C13 C14 108.07(14) . . ?
C12 C13 C8 120.52(18) . . ?
C12 C13 C14 131.39(17) . . ?
C4 C3 H3 119.5 . . ?
C4 C3 C2 120.98(18) . . ?
C2 C3 H3 119.5 . . ?
C19 C18 H18 120.0 . . ?
C19 C18 C17 120.10(18) . . ?
C17 C18 H18 120.0 . . ?
C8 C9 H9 120.4 . . ?
C10 C9 C8 119.1(2) . . ?
C10 C9 H9 120.4 . . ?
C14 C15 H15 120.2 . . ?
C16 C15 C14 119.59(19) . . ?
C16 C15 H15 120.2 . . ?
C13 C12 H12 120.4 . . ?
C11 C12 C13 119.2(2) . . ?
C11 C12 H12 120.4 . . ?
C3 C2 H2 120.6 . . ?
C1 C2 C3 118.71(17) . . ?
C1 C2 H2 120.6 . . ?
N1 C1 C2 121.6(2) . . ?
N1 C1 H1 119.2 . . ?
C2 C1 H1 119.2 . . ?
C15 C16 H16 119.7 . . ?
C15 C16 C17 120.63(19) . . ?
C17 C16 H16 119.7 . . ?
C18 C17 H17 119.7 . . ?
C16 C17 C18 120.6(2) . . ?
C16 C17 H17 119.7 . . ?
C9 C10 H10 119.4 . . ?
C11 C10 C9 121.1(2) . . ?
C11 C10 H10 119.4 . . ?
C12 C11 H11 119.7 . . ?
C10 C11 C12 120.7(2) . . ?
C10 C11 H11 119.6 . . ?
Al1 C20 H20A 109.5 . . ?
Al1 C20 H20B 109.5 . . ?
Al1 C20 H20C 109.5 . . ?
H20A C20 H20B 109.5 . . ?
H20A C20 H20C 109.5 . . ?
H20B C20 H20C 109.5 . . ?
Al1 C21 H21A 109.5 . . ?
Al1 C21 H21B 109.5 . . ?
Al1 C21 H21C 109.5 . . ?
H21A C21 H21B 109.5 . . ?
H21A C21 H21C 109.5 . . ?
H21B C21 H21C 109.5 . . ?

loop_
_geom_bond_atom_site_label_1
_geom_bond_atom_site_label_2
_geom_bond_distance
_geom_bond_site_symmetry_2
_geom_bond_publ_flag
Al1 N2 1.9548(14) . ?
Al1 N1 1.9687(15) . ?
Al1 C5 2.4347(17) . ?
Al1 C20 1.942(2) . ?
Al1 C21 1.949(2) . ?
N2 C5 1.3852(19) . ?
N2 C6 1.365(2) . ?
N1 C5 1.354(2) . ?
N1 C1 1.347(2) . ?
C5 C4 1.396(2) . ?
C6 H6 0.9300 . ?
C6 C7 1.356(2) . ?
C7 C8 1.476(2) . ?
C7 C19 1.470(2) . ?
C8 C13 1.410(2) . ?
C8 C9 1.390(2) . ?
C19 C14 1.417(2) . ?
C19 C18 1.382(3) . ?
C4 H4 0.9300 . ?
C4 C3 1.376(2) . ?
C14 C13 1.450(3) . ?
C14 C15 1.391(2) . ?
C13 C12 1.388(2) . ?
C3 H3 0.9300 . ?
C3 C2 1.383(3) . ?
C18 H18 0.9300 . ?
C18 C17 1.388(3) . ?
C9 H9 0.9300 . ?
C9 C10 1.390(3) . ?
C15 H15 0.9300 . ?
C15 C16 1.369(3) . ?
C12 H12 0.9300 . ?
C12 C11 1.378(3) . ?
C2 H2 0.9300 . ?
C2 C1 1.361(3) . ?
C1 H1 0.9300 . ?
C16 H16 0.9300 . ?
C16 C17 1.382(3) . ?
C17 H17 0.9300 . ?
C10 H10 0.9300 . ?
C10 C11 1.375(3) . ?
C11 H11 0.9300 . ?
C20 H20A 0.9600 . ?
C20 H20B 0.9600 . ?
C20 H20C 0.9600 . ?
C21 H21A 0.9601 . ?
C21 H21B 0.9601 . ?
C21 H21C 0.9601 . ?

loop_
_geom_torsion_atom_site_label_1
_geom_torsion_atom_site_label_2
_geom_torsion_atom_site_label_3
_geom_torsion_atom_site_label_4
_geom_torsion
_geom_torsion_site_symmetry_1
_geom_torsion_site_symmetry_2
_geom_torsion_site_symmetry_3
_geom_torsion_site_symmetry_4
_geom_torsion_publ_flag
Al1 N2 C5 N1 -1.17(12) . . . . ?
Al1 N2 C5 C4 178.84(15) . . . . ?
Al1 N2 C6 C7 19.5(3) . . . . ?
Al1 N1 C5 N2 1.16(12) . . . . ?
Al1 N1 C5 C4 -178.85(12) . . . . ?
Al1 N1 C1 C2 -179.87(16) . . . . ?
N2 C5 C4 C3 178.86(15) . . . . ?
N2 C6 C7 C8 -176.96(14) . . . . ?
N2 C6 C7 C19 4.3(3) . . . . ?
N1 C5 C4 C3 -1.1(2) . . . . ?
C5 N2 C6 C7 -179.57(14) . . . . ?
C5 N1 C1 C2 -1.5(3) . . . . ?
C5 C4 C3 C2 -0.3(2) . . . . ?
C6 N2 C5 Al1 -169.63(15) . . . . ?
C6 N2 C5 N1 -170.80(13) . . . . ?
C6 N2 C5 C4 9.2(2) . . . . ?
C6 C7 C8 C13 -179.91(14) . . . . ?
C6 C7 C8 C9 -0.9(3) . . . . ?
C6 C7 C19 C14 -179.85(15) . . . . ?
C6 C7 C19 C18 3.4(3) . . . . ?
C7 C8 C13 C14 0.20(17) . . . . ?
C7 C8 C13 C12 178.57(14) . . . . ?
C7 C8 C9 C10 -178.05(16) . . . . ?
C7 C19 C14 C13 -1.20(17) . . . . ?
C7 C19 C14 C15 -178.70(14) . . . . ?
C7 C19 C18 C17 177.34(17) . . . . ?
C8 C7 C19 C14 1.28(16) . . . . ?
C8 C7 C19 C18 -175.47(17) . . . . ?
C8 C13 C12 C11 0.2(3) . . . . ?
C8 C9 C10 C11 -0.8(3) . . . . ?
C19 C7 C8 C13 -0.91(16) . . . . ?
C19 C7 C8 C9 178.11(17) . . . . ?
C19 C14 C13 C8 0.62(17) . . . . ?
C19 C14 C13 C12 -177.51(17) . . . . ?
C19 C14 C15 C16 1.0(3) . . . . ?
C19 C18 C17 C16 0.1(3) . . . . ?
C4 C3 C2 C1 0.8(3) . . . . ?
C14 C19 C18 C17 0.9(3) . . . . ?
C14 C13 C12 C11 178.11(18) . . . . ?
C14 C15 C16 C17 0.0(3) . . . . ?
C13 C8 C9 C10 0.9(3) . . . . ?
C13 C14 C15 C16 -175.90(17) . . . . ?
C13 C12 C11 C10 -0.1(3) . . . . ?
C3 C2 C1 N1 0.1(3) . . . . ?
C18 C19 C14 C13 176.10(14) . . . . ?
C18 C19 C14 C15 -1.4(2) . . . . ?
C9 C8 C13 C14 -178.96(14) . . . . ?
C9 C8 C13 C12 -0.6(2) . . . . ?
C9 C10 C11 C12 0.4(3) . . . . ?
C15 C14 C13 C8 177.78(16) . . . . ?
C15 C14 C13 C12 -0.4(3) . . . . ?
C15 C16 C17 C18 -0.5(3) . . . . ?
C1 N1 C5 Al1 -179.11(18) . . . . ?
C1 N1 C5 N2 -177.95(15) . . . . ?
C1 N1 C5 C4 2.0(2) . . . . ?

loop_
_smtbx_masks_void_nr
_smtbx_masks_void_average_x
_smtbx_masks_void_average_y
_smtbx_masks_void_average_z
_smtbx_masks_void_volume
_smtbx_masks_void_count_electrons
_smtbx_masks_void_content
1 0.237 0.714 0.098 10.0 0.2 ?
2 0.263 0.214 0.402 10.0 0.2 ?
3 0.737 0.786 0.598 10.0 0.2 ?
4 0.763 0.286 0.902 10.0 0.2 ?
